data_2011772
loop_
_publ_author_name
'Yu, Wen Tao'
'Wang, Xin Qiang'
'Xu, Dong'
'Lu, Meng Kai'
'Yuan, Duo Rong'

_publ_section_title
;
 Tetrathioureamercury(II) tetrathiocyanatomanganate(II)
;
_journal_issue 2
_journal_name_full 'Acta Crystallographica Section C'
_journal_page_first 145
_journal_page_last 146
_journal_paper_doi 10.1107/S0108270100015651
_journal_volume 57
_journal_year 2001
_chemical_formula_iupac '[Hg (C H4 N2 S)4] [Mn (N C S)4]'
_chemical_formula_moiety 'C4 H16 Hg N8 S4 2+ , C4 Mn N4 S4 2-'
_chemical_formula_sum 'C8 H16 Hg Mn N12 S8'
_chemical_formula_weight 792.32
_chemical_name_systematic
;
Tetrathioureamercury(II) tetrathiocyanatomanganate(II)
;
_space_group_IT_number 82
_symmetry_cell_setting tetragonal
_symmetry_space_group_name_Hall 'I -4'
_symmetry_space_group_name_H-M 'I -4'
_audit_creation_method SHELXTL
_cell_angle_alpha 90
_cell_angle_beta 90
_cell_angle_gamma 90
_cell_formula_units_Z 2
_cell_length_a 17.4297(8)
_cell_length_b 17.4297(8)
_cell_length_c 4.1754(3)
_cell_measurement_reflns_used 36
_cell_measurement_temperature 293(2)
_cell_measurement_theta_max 12.60
_cell_measurement_theta_min 4.69
_cell_volume 1268.46(12)
_computing_cell_refinement XSCANS
_computing_data_collection 'XSCANS (Siemens, 1996)'
_computing_data_reduction XSCANS
_computing_molecular_graphics SHELXTL
_computing_structure_refinement SHELXTL
_computing_structure_solution 'SHELXTL (Bruker, 1997)'
_diffrn_ambient_temperature 293(2)
_diffrn_measured_fraction_theta_full .997
_diffrn_measured_fraction_theta_max .997
_diffrn_measurement_device_type 'Bruker P4'
_diffrn_measurement_method \w/2\q
_diffrn_radiation_monochromator graphite
_diffrn_radiation_source 'fine-focus sealed tube'
_diffrn_radiation_type MoK\a
_diffrn_radiation_wavelength .71073
_diffrn_reflns_av_R_equivalents .025
_diffrn_reflns_av_sigmaI/netI .042
_diffrn_reflns_limit_h_max 1
_diffrn_reflns_limit_h_min -24
_diffrn_reflns_limit_k_max 1
_diffrn_reflns_limit_k_min -24
_diffrn_reflns_limit_l_max 1
_diffrn_reflns_limit_l_min -5
_diffrn_reflns_number 1492
_diffrn_reflns_theta_full 29.95
_diffrn_reflns_theta_max 29.95
_diffrn_reflns_theta_min 2.34
_diffrn_standards_decay_% 0
_diffrn_standards_interval_count 97
_diffrn_standards_number 3
_exptl_absorpt_coefficient_mu 7.223
_exptl_absorpt_correction_T_max .236
_exptl_absorpt_correction_T_min .181
_exptl_absorpt_correction_type \y-scan
_exptl_absorpt_process_details 'XSCANS (Siemens, 1996)'
_exptl_crystal_colour colourless
_exptl_crystal_density_diffrn 2.074
_exptl_crystal_density_method 'not measured'
_exptl_crystal_description needle
_exptl_crystal_F_000 762
_exptl_crystal_size_max .26
_exptl_crystal_size_mid .22
_exptl_crystal_size_min .20
_refine_diff_density_max .70
_refine_diff_density_min -1.02
_refine_ls_abs_structure_details 'Flack (1983)'
_refine_ls_abs_structure_Flack .008(11)
_refine_ls_extinction_method none
_refine_ls_goodness_of_fit_ref 1.051
_refine_ls_hydrogen_treatment constr
_refine_ls_matrix_type full
_refine_ls_number_parameters 68
_refine_ls_number_reflns 1374
_refine_ls_number_restraints 0
_refine_ls_restrained_S_all 1.051
_refine_ls_R_factor_all .035
_refine_ls_R_factor_gt .033
_refine_ls_shift/su_max <0.001
_refine_ls_shift/su_mean .000
_refine_ls_structure_factor_coef Fsqd
_refine_ls_weighting_details 'calc w = 1/[\s^2^(Fo^2^)+(0.0451P)^2^+0.118P] where P=(Fo^2^+2Fc^2^)/3'
_refine_ls_weighting_scheme calc
_refine_ls_wR_factor_ref .080
_reflns_number_gt 1337
_reflns_number_total 1374
_reflns_threshold_expression I>2\s(I)
_cod_data_source_file sk1404.cif
_cod_data_source_block I
_cod_depositor_comments
;
The following automatic conversions were performed:
'_symmetry_cell_setting' value 'Tetragonal' changed to 'tetragonal'
according to '/home/saulius/struct/CIF-dictionaries/cif_core.dic'
dictionary named 'cif_core.dic' version 2.4.1 from 2010-06-29.

Automatic conversion script
Id: cif_fix_enum 1527 2010-12-29 10:47:43Z saulius 

The following automatic conversions were performed:

'_symmetry_cell_setting' value 'Tetragonal' changed to 'tetragonal'
according to /home/saulius/struct/CIF-dictionaries/cif_core.dic
dictionary named 'cif_core.dic' version 2.4.1 from 2010-06-29.

Automatic conversion script
Id: cif_fix_values 1715 2011-07-08 13:25:40Z adriana 
;
_cod_original_sg_symbol_H-M I-4
_cod_database_code 2011772
_cod_database_fobs_code 2011772

loop_
_symmetry_equiv_pos_as_xyz
'x, y, z'
'-x, -y, z'
'y, -x, -z'
'-y, x, -z'
'x+1/2, y+1/2, z+1/2'
'-x+1/2, -y+1/2, z+1/2'
'y+1/2, -x+1/2, -z+1/2'
'-y+1/2, x+1/2, -z+1/2'

loop_
_atom_site_label
_atom_site_fract_x
_atom_site_fract_y
_atom_site_fract_z
_atom_site_U_iso_or_equiv
_atom_site_adp_type
_atom_site_calc_flag
_atom_site_refinement_flags
_atom_site_occupancy
_atom_site_disorder_assembly
_atom_site_disorder_group
_atom_site_type_symbol
Hg1 0 0.5 0.25 .03778(13) Uani d S 1 . . Hg
Mn1 0 0 0 .0526(7) Uani d S 1 . . Mn
C1 .1269(3) -0.0982(3) -0.382(2) .0416(14) Uani d . 1 . . C
C2 .1938(3) 0.4517(4) 0.4411(19) .0411(15) Uani d . 1 . . C
N1 .0793(3) -0.0646(3) -0.258(5) .0561(15) Uani d . 1 . . N
N2 .2657(3) 0.4714(4) 0.501(2) .061(2) Uani d . 1 . . N
H2A .3025 0.4411 0.4484 .073 Uiso calc R 1 . . H
H2B .2755 0.5144 0.5936 .073 Uiso calc R 1 . . H
N3 .1800(3) 0.3870(3) 0.303(3) .060(3) Uani d . 1 . . N
H3A .2174 0.3572 0.2507 .072 Uiso calc R 1 . . H
H3B .1335 0.3736 0.2622 .072 Uiso calc R 1 . . H
S1 .19485(12) -0.14458(13) -0.5666(7) .0599(5) Uani d . 1 . . S
S2 .12388(8) 0.51356(9) 0.5818(5) .0397(4) Uani d . 1 . . S

loop_
_atom_site_aniso_label
_atom_site_aniso_U_11
_atom_site_aniso_U_22
_atom_site_aniso_U_33
_atom_site_aniso_U_12
_atom_site_aniso_U_13
_atom_site_aniso_U_23
Hg1 .03218(14) .03218(14) .0490(2) 0 0 0
Mn1 .0330(5) .0330(5) .092(2) 0 0 0
C1 .035(3) .035(3) .054(4) -.006(2) -.007(3) .005(3)
C2 .029(2) .038(3) .056(4) .002(2) -.001(3) .016(3)
N1 .045(2) .046(2) .077(4) -.001(2) .007(7) .008(7)
N2 .025(2) .056(4) .102(6) .004(2) -.004(3) -.003(4)
N3 .035(2) .047(2) .098(8) .0108(19) -.008(4) -.019(5)
S1 .0491(9) .0570(10) .0736(14) -.0035(8) .0090(10) -.0125(11)
S2 .0284(6) .0365(7) .0542(10) .0003(5) -.0028(7) -.0025(7)

loop_
_atom_type_symbol
_atom_type_description
_atom_type_scat_dispersion_real
_atom_type_scat_dispersion_imag
_atom_type_scat_source
C C .0033 .0016 'International Tables Vol C Tables 4.2.6.8 and 6.1.1.4'
H H .0000 .0000 'International Tables Vol C Tables 4.2.6.8 and 6.1.1.4'
N N .0061 .0033 'International Tables Vol C Tables 4.2.6.8 and 6.1.1.4'
S S .1246 .1234 'International Tables Vol C Tables 4.2.6.8 and 6.1.1.4'
Mn Mn .3368 .7283 'International Tables Vol C Tables 4.2.6.8 and 6.1.1.4'
Hg Hg -2.3894 9.2266 'International Tables Vol C Tables 4.2.6.8 and 6.1.1.4'

loop_
_geom_angle_atom_site_label_1
_geom_angle_atom_site_label_2
_geom_angle_atom_site_label_3
_geom_angle_site_symmetry_1
_geom_angle_site_symmetry_3
_geom_angle
_geom_angle_publ_flag
S2 Hg1 S2 7_455 . 106.81(4) yes
S2 Hg1 S2 7_455 2_565 106.81(4) ?
S2 Hg1 S2 . 2_565 114.94(8) yes
S2 Hg1 S2 7_455 8 114.94(8) ?
S2 Hg1 S2 . 8 106.81(4) ?
S2 Hg1 S2 2_565 8 106.81(4) ?
N1 Mn1 N1 4 3 117.8(10) yes
N1 Mn1 N1 4 . 105.5(4) yes
N1 Mn1 N1 3 . 105.5(4) ?
N1 Mn1 N1 4 2 105.5(4) ?
N1 Mn1 N1 3 2 105.5(4) ?
N1 Mn1 N1 . 2 117.8(10) ?
N1 C1 S1 . . 178.6(10) yes
N3 C2 N2 . . 119.2(6) yes
N3 C2 S2 . . 124.5(5) yes
N2 C2 S2 . . 116.2(6) yes
C1 N1 Mn1 . . 174.7(12) yes
C2 S2 Hg1 . . 110.5(3) yes

loop_
_geom_bond_atom_site_label_1
_geom_bond_atom_site_label_2
_geom_bond_site_symmetry_2
_geom_bond_distance
_geom_bond_publ_flag
Hg1 S2 7_455 2.5762(16) ?
Hg1 S2 . 2.5762(16) yes
Hg1 S2 2_565 2.5762(16) ?
Hg1 S2 8 2.5762(16) ?
Mn1 N1 4 2.083(12) ?
Mn1 N1 3 2.083(12) ?
Mn1 N1 . 2.083(12) yes
Mn1 N1 2 2.083(12) ?
C1 N1 . 1.141(13) yes
C1 S1 . 1.627(7) yes
C2 N3 . 1.291(10) yes
C2 N2 . 1.324(8) yes
C2 S2 . 1.729(7) yes

loop_
_geom_hbond_atom_site_label_D
_geom_hbond_atom_site_label_H
_geom_hbond_atom_site_label_A
_geom_hbond_site_symmetry_A
_geom_hbond_distance_DH
_geom_hbond_distance_HA
_geom_hbond_distance_DA
_geom_hbond_angle_DHA
_geom_hbond_publ_flag
N2 H2B S1 6_556 .86 2.726 3.584(8) 175.33 yes
N3 H3A S1 7_554 .86 2.684 3.515(7) 162.67 yes
N3 H3B S2 7_455 .86 2.537 3.322(8) 152.08 yes
